data_7706951
loop_
_publ_author_name
'Garg, Shipra'
'Unruh, Daniel K.'
'Krempner, Clemens'

_publ_section_title
;
 Synthesis, structures and catalytic activity of some BINOL based
 boronates and boronium salts.
;
_journal_issue 14
_journal_name_full 'Dalton transactions (Cambridge, England : 2003)'
_journal_page_first 5044
_journal_page_last 5049
_journal_paper_doi 10.1039/d1dt00842k
_journal_volume 50
_journal_year 2021
_chemical_formula_moiety 'C32 H27 B F5 O3 P'
_chemical_formula_sum 'C32 H27 B F5 O3 P'
_chemical_formula_weight 596.31
_space_group_crystal_system orthorhombic
_space_group_IT_number 19
_space_group_name_Hall 'P 2ac 2ab'
_space_group_name_H-M_alt 'P 21 21 21'
_atom_sites_solution_hydrogens geom
_audit_creation_date 2021-01-15
_audit_creation_method
;
Olex2 1.3-ac4
(compiled 2020.03.28 svn.rd84adfe8 for Rigaku Oxford Diffraction, GUI svn.r6032)
;
_audit_update_record
;
2021-02-01 deposited with the CCDC.	2021-03-23 downloaded from the CCDC.
;
_cell_angle_alpha 90
_cell_angle_beta 90
_cell_angle_gamma 90
_cell_formula_units_Z 4
_cell_length_a 10.0487(10)
_cell_length_b 12.5685(13)
_cell_length_c 22.072(2)
_cell_measurement_reflns_used 9860
_cell_measurement_temperature 100(2)
_cell_measurement_theta_max 27.151
_cell_measurement_theta_min 2.227
_cell_volume 2787.6(5)
_computing_cell_refinement 'SAINT V8.38A (Bruker, 2018)'
_computing_data_reduction 'SAINT V8.38A (Bruker, 2018)'
_computing_molecular_graphics 'Olex2 1.3-ac4 (Dolomanov et al., 2009)'
_computing_publication_material 'Olex2 1.3-ac4 (Dolomanov et al., 2009)'
_computing_structure_refinement 'XL  (Sheldrick, 2008)'
_computing_structure_solution 'SHELXT 2014/5 (Sheldrick, 2014)'
_diffrn_ambient_temperature 100(2)
_diffrn_measured_fraction_theta_full 1.000
_diffrn_measured_fraction_theta_max 1.000
_diffrn_measurement_device_type 'Bruker APEX-II CCD'
_diffrn_measurement_method '\f and \w scans'
_diffrn_radiation_type MoK\a
_diffrn_radiation_wavelength 0.71073
_diffrn_reflns_av_R_equivalents 0.0242
_diffrn_reflns_av_unetI/netI 0.0189
_diffrn_reflns_Laue_measured_fraction_full 1.000
_diffrn_reflns_Laue_measured_fraction_max 1.000
_diffrn_reflns_limit_h_max 12
_diffrn_reflns_limit_h_min -12
_diffrn_reflns_limit_k_max 16
_diffrn_reflns_limit_k_min -16
_diffrn_reflns_limit_l_max 28
_diffrn_reflns_limit_l_min -28
_diffrn_reflns_number 28202
_diffrn_reflns_point_group_measured_fraction_full 1.000
_diffrn_reflns_point_group_measured_fraction_max 0.999
_diffrn_reflns_theta_full 25.242
_diffrn_reflns_theta_max 27.179
_diffrn_reflns_theta_min 1.845
_diffrn_source_current 30.0
_diffrn_source_power 1.35
_diffrn_source_voltage 45.0
_diffrn_standards_number 0
_exptl_absorpt_coefficient_mu 0.166
_exptl_absorpt_correction_T_max 0.7455
_exptl_absorpt_correction_T_min 0.6887
_exptl_absorpt_correction_type multi-scan
_exptl_absorpt_process_details
;
SADABS-2016/2 (Bruker,2016/2) was used for absorption correction.
wR2(int) was 0.0418 before and 0.0279 after correction.
The Ratio of minimum to maximum transmission is 0.9238.
The \l/2 correction factor is Not present.
;
_exptl_crystal_colour 'clear colourless'
_exptl_crystal_colour_lustre clear
_exptl_crystal_colour_primary colourless
_exptl_crystal_density_diffrn 1.421
_exptl_crystal_description block
_exptl_crystal_F_000 1232
_exptl_crystal_recrystallization_method 'Re-crystallisation from solvent: Benzene'
_exptl_crystal_size_max 0.48
_exptl_crystal_size_mid 0.46
_exptl_crystal_size_min 0.4
_refine_diff_density_max 0.292
_refine_diff_density_min -0.240
_refine_diff_density_rms 0.036
_refine_ls_abs_structure_details
;
 Flack x determined using 2562 quotients [(I+)-(I-)]/[(I+)+(I-)]
 (Parsons, Flack and Wagner, Acta Cryst. B69 (2013) 249-259).
;
_refine_ls_abs_structure_Flack -0.02(2)
_refine_ls_extinction_method none
_refine_ls_goodness_of_fit_ref 1.026
_refine_ls_hydrogen_treatment constr
_refine_ls_matrix_type full
_refine_ls_number_parameters 382
_refine_ls_number_reflns 6187
_refine_ls_number_restraints 0
_refine_ls_restrained_S_all 1.026
_refine_ls_R_factor_all 0.0270
_refine_ls_R_factor_gt 0.0257
_refine_ls_shift/su_max 0.001
_refine_ls_shift/su_mean 0.000
_refine_ls_structure_factor_coef Fsqd
_refine_ls_weighting_details 'w=1/[\s^2^(Fo^2^)+(0.0327P)^2^+0.8902P] where P=(Fo^2^+2Fc^2^)/3'
_refine_ls_weighting_scheme calc
_refine_ls_wR_factor_gt 0.0644
_refine_ls_wR_factor_ref 0.0653
_reflns_Friedel_coverage 0.776
_reflns_Friedel_fraction_full 1.000
_reflns_Friedel_fraction_max 0.999
_reflns_number_gt 5990
_reflns_number_total 6187
_reflns_threshold_expression 'I > 2\s(I)'
_cod_data_source_file d1dt00842k2.cif
_cod_data_source_block R-3
_cod_depositor_comments 'Adding full bibliography for 7706949--7706955.cif.'
_cod_database_code 7706951
_shelx_shelxl_version_number 2018/3
_shelx_space_group_comment
;
The symmetry employed for this shelxl refinement is uniquely defined
by the following loop, which should always be used as a source of
symmetry information in preference to the above space-group names.
They are only intended as comments.
;
_shelx_estimated_absorpt_t_max 0.937
_shelx_estimated_absorpt_t_min 0.925
_olex2_refinement_description
;
1. Fixed Uiso
 At 1.2 times of:
  All C(H) groups, All C(H,H) groups
 At 1.5 times of:
  All C(H,H,H) groups
2.a Secondary CH2 refined with riding coordinates:
 C27(H27A,H27B), C29(H29A,H29B), C31(H31A,H31B)
2.b Aromatic/amide H refined with riding coordinates:
 C10(H10), C11(H11), C12(H12), C13(H13), C15(H15), C16(H16), C19(H19),
 C20(H20), C22(H22), C23(H23), C24(H24), C25(H25)
2.c Idealised Me refined as rotating group:
 C28(H28A,H28B,H28C), C30(H30A,H30B,H30C), C32(H32A,H32B,H32C)
;
_olex2_exptl_crystal_mounting_method 'MiTeGen 200 micron MicroLoop'
_olex2_submission_special_instructions 'No special instructions were received'

loop_
_space_group_symop_operation_xyz
'x, y, z'
'-x+1/2, -y, z+1/2'
'-x, y+1/2, -z+1/2'
'x+1/2, -y+1/2, -z'

loop_
_atom_site_label
_atom_site_type_symbol
_atom_site_fract_x
_atom_site_fract_y
_atom_site_fract_z
_atom_site_U_iso_or_equiv
_atom_site_adp_type
_atom_site_occupancy
_atom_site_site_symmetry_order
_atom_site_calc_flag
_atom_site_refinement_flags_posn
_atom_site_refinement_flags_adp
_atom_site_refinement_flags_occupancy
_atom_site_disorder_assembly
_atom_site_disorder_group
P1 P 0.70839(4) 0.44014(4) 0.37138(2) 0.01201(10) Uani 1 1 d . . . . .
F1 F 0.25829(12) 0.59661(9) 0.32497(5) 0.0231(3) Uani 1 1 d . . . . .
F2 F 0.18527(14) 0.79366(10) 0.35223(6) 0.0293(3) Uani 1 1 d . . . . .
F3 F 0.27064(14) 0.88755(9) 0.45656(6) 0.0303(3) Uani 1 1 d . . . . .
F4 F 0.42593(15) 0.77567(10) 0.53510(6) 0.0356(3) Uani 1 1 d . . . . .
F5 F 0.49746(13) 0.57719(9) 0.50966(5) 0.0258(3) Uani 1 1 d . . . . .
O1 O 0.58812(12) 0.45941(10) 0.41299(6) 0.0132(3) Uani 1 1 d . . . . .
O2 O 0.42138(12) 0.41510(10) 0.34103(6) 0.0129(2) Uani 1 1 d . . . . .
O3 O 0.37957(12) 0.38665(10) 0.44890(6) 0.0123(3) Uani 1 1 d . . . . .
C1 C 0.38361(17) 0.57621(14) 0.41557(8) 0.0133(3) Uani 1 1 d . . . . .
C2 C 0.30380(19) 0.63658(14) 0.37800(8) 0.0151(3) Uani 1 1 d . . . . .
C3 C 0.2641(2) 0.73990(15) 0.39086(9) 0.0186(4) Uani 1 1 d . . . . .
C4 C 0.3061(2) 0.78764(15) 0.44353(9) 0.0212(4) Uani 1 1 d . . . . .
C5 C 0.3852(2) 0.73055(16) 0.48303(9) 0.0212(4) Uani 1 1 d . . . . .
C6 C 0.42107(19) 0.62760(15) 0.46871(9) 0.0170(4) Uani 1 1 d . . . . .
C7 C 0.32075(17) 0.34686(14) 0.32681(8) 0.0126(3) Uani 1 1 d . . . . .
C8 C 0.30281(18) 0.25013(14) 0.35608(7) 0.0124(3) Uani 1 1 d . . . . .
C9 C 0.18821(18) 0.18757(14) 0.34070(8) 0.0126(3) Uani 1 1 d . . . . .
C10 C 0.15220(18) 0.09445(14) 0.37354(8) 0.0145(3) Uani 1 1 d . . . . .
H10 H 0.206732 0.071196 0.406109 0.017 Uiso 1 1 calc R U . . .
C11 C 0.04010(19) 0.03777(15) 0.35895(9) 0.0184(4) Uani 1 1 d . . . . .
H11 H 0.017293 -0.023690 0.381759 0.022 Uiso 1 1 calc R U . . .
C12 C -0.04140(18) 0.06995(16) 0.31045(9) 0.0199(4) Uani 1 1 d . . . . .
H12 H -0.118615 0.029954 0.300535 0.024 Uiso 1 1 calc R U . . .
C13 C -0.00979(19) 0.15866(15) 0.27752(9) 0.0171(4) Uani 1 1 d . . . . .
H13 H -0.064553 0.179047 0.244416 0.021 Uiso 1 1 calc R U . . .
C14 C 0.10355(18) 0.22047(15) 0.29219(8) 0.0139(3) Uani 1 1 d . . . . .
C15 C 0.13414(19) 0.31512(15) 0.26045(8) 0.0154(4) Uani 1 1 d . . . . .
H15 H 0.080951 0.335848 0.226888 0.018 Uiso 1 1 calc R U . . .
C16 C 0.23894(18) 0.37680(14) 0.27748(8) 0.0143(4) Uani 1 1 d . . . . .
H16 H 0.257394 0.440645 0.256030 0.017 Uiso 1 1 calc R U . . .
C17 C 0.39976(17) 0.21552(14) 0.40335(8) 0.0120(3) Uani 1 1 d . . . . .
C18 C 0.43153(17) 0.28602(14) 0.44909(8) 0.0119(3) Uani 1 1 d . . . . .
C19 C 0.52034(19) 0.25904(15) 0.49629(8) 0.0151(4) Uani 1 1 d . . . . .
H19 H 0.536132 0.307845 0.528361 0.018 Uiso 1 1 calc R U . . .
C20 C 0.58345(19) 0.16288(15) 0.49581(9) 0.0167(4) Uani 1 1 d . . . . .
H20 H 0.642714 0.144919 0.527747 0.020 Uiso 1 1 calc R U . . .
C21 C 0.56122(18) 0.08942(15) 0.44795(9) 0.0156(4) Uani 1 1 d . . . . .
C22 C 0.6321(2) -0.00784(17) 0.44515(10) 0.0232(4) Uani 1 1 d . . . . .
H22 H 0.692525 -0.025490 0.476689 0.028 Uiso 1 1 calc R U . . .
C23 C 0.6152(2) -0.07684(17) 0.39784(10) 0.0263(4) Uani 1 1 d . . . . .
H23 H 0.663351 -0.141839 0.396716 0.032 Uiso 1 1 calc R U . . .
C24 C 0.5258(2) -0.05113(16) 0.35068(9) 0.0225(4) Uani 1 1 d . . . . .
H24 H 0.514776 -0.098659 0.317593 0.027 Uiso 1 1 calc R U . . .
C25 C 0.45449(19) 0.04236(15) 0.35236(9) 0.0171(4) Uani 1 1 d . . . . .
H25 H 0.394617 0.058365 0.320324 0.021 Uiso 1 1 calc R U . . .
C26 C 0.46876(18) 0.11544(14) 0.40112(8) 0.0133(3) Uani 1 1 d . . . . .
C27 C 0.73342(19) 0.30294(15) 0.35155(9) 0.0192(4) Uani 1 1 d . . . . .
H27A H 0.830216 0.291014 0.346668 0.023 Uiso 1 1 calc R U . . .
H27B H 0.703552 0.258682 0.386074 0.023 Uiso 1 1 calc R U . . .
C28 C 0.6639(2) 0.26257(17) 0.29452(10) 0.0243(4) Uani 1 1 d . . . . .
H28A H 0.698878 0.300351 0.259087 0.036 Uiso 1 1 calc R U . . .
H28B H 0.568015 0.275331 0.297874 0.036 Uiso 1 1 calc R U . . .
H28C H 0.680324 0.186123 0.289986 0.036 Uiso 1 1 calc R U . . .
C29 C 0.84768(18) 0.48256(16) 0.41556(9) 0.0168(4) Uani 1 1 d . . . . .
H29A H 0.826571 0.552826 0.433416 0.020 Uiso 1 1 calc R U . . .
H29B H 0.859703 0.431841 0.449439 0.020 Uiso 1 1 calc R U . . .
C30 C 0.97941(19) 0.49165(19) 0.38135(10) 0.0257(5) Uani 1 1 d . . . . .
H30A H 1.004181 0.421805 0.365158 0.039 Uiso 1 1 calc R U . . .
H30B H 1.048940 0.516628 0.409047 0.039 Uiso 1 1 calc R U . . .
H30C H 0.969572 0.542347 0.347917 0.039 Uiso 1 1 calc R U . . .
C31 C 0.6959(2) 0.51908(16) 0.30385(9) 0.0182(4) Uani 1 1 d . . . . .
H31A H 0.778890 0.511538 0.280050 0.022 Uiso 1 1 calc R U . . .
H31B H 0.621437 0.492281 0.278776 0.022 Uiso 1 1 calc R U . . .
C32 C 0.6728(2) 0.63681(17) 0.31805(11) 0.0272(5) Uani 1 1 d . . . . .
H32A H 0.657538 0.675822 0.280242 0.041 Uiso 1 1 calc R U . . .
H32B H 0.751304 0.665882 0.338574 0.041 Uiso 1 1 calc R U . . .
H32C H 0.594916 0.644114 0.344415 0.041 Uiso 1 1 calc R U . . .
B1 B 0.43804(19) 0.45455(16) 0.40322(9) 0.0119(4) Uani 1 1 d . . . . .

loop_
_atom_site_aniso_label
_atom_site_aniso_U_11
_atom_site_aniso_U_22
_atom_site_aniso_U_33
_atom_site_aniso_U_23
_atom_site_aniso_U_13
_atom_site_aniso_U_12
P1 0.0109(2) 0.0129(2) 0.0122(2) -0.00051(17) 0.00097(16) -0.00064(16)
F1 0.0282(6) 0.0207(6) 0.0204(6) -0.0036(5) -0.0097(5) 0.0077(5)
F2 0.0391(7) 0.0227(6) 0.0262(6) -0.0006(5) -0.0089(6) 0.0165(6)
F3 0.0447(8) 0.0165(6) 0.0298(7) -0.0059(5) -0.0030(6) 0.0131(6)
F4 0.0542(9) 0.0255(7) 0.0270(7) -0.0136(6) -0.0148(6) 0.0137(6)
F5 0.0360(7) 0.0223(6) 0.0191(6) -0.0041(5) -0.0113(5) 0.0116(5)
O1 0.0111(6) 0.0155(6) 0.0129(6) -0.0003(5) 0.0005(5) 0.0000(5)
O2 0.0119(6) 0.0139(6) 0.0129(6) 0.0000(5) 0.0008(5) -0.0018(5)
O3 0.0127(6) 0.0113(6) 0.0128(6) 0.0000(5) 0.0016(5) 0.0001(5)
C1 0.0119(8) 0.0134(8) 0.0144(8) 0.0002(7) 0.0034(7) -0.0005(6)
C2 0.0141(8) 0.0160(8) 0.0152(8) -0.0009(7) 0.0019(7) -0.0001(7)
C3 0.0192(9) 0.0180(9) 0.0185(9) 0.0040(7) -0.0002(7) 0.0050(7)
C4 0.0261(10) 0.0136(9) 0.0239(10) -0.0014(7) 0.0030(8) 0.0046(8)
C5 0.0265(10) 0.0195(10) 0.0176(9) -0.0057(8) -0.0023(8) 0.0021(8)
C6 0.0187(9) 0.0173(9) 0.0151(9) 0.0018(7) -0.0017(7) 0.0019(7)
C7 0.0108(8) 0.0144(8) 0.0126(8) -0.0025(7) 0.0011(6) 0.0016(6)
C8 0.0113(8) 0.0145(8) 0.0115(8) -0.0022(6) 0.0000(6) 0.0031(6)
C9 0.0125(8) 0.0130(8) 0.0122(8) -0.0035(6) 0.0007(6) 0.0022(7)
C10 0.0154(8) 0.0146(8) 0.0134(8) -0.0031(7) -0.0005(7) 0.0009(7)
C11 0.0203(9) 0.0138(9) 0.0210(10) -0.0023(7) 0.0006(7) -0.0021(7)
C12 0.0151(9) 0.0187(9) 0.0259(10) -0.0080(8) -0.0047(7) -0.0029(7)
C13 0.0146(9) 0.0187(9) 0.0179(9) -0.0051(7) -0.0048(7) 0.0038(7)
C14 0.0130(8) 0.0150(9) 0.0136(8) -0.0047(7) -0.0005(7) 0.0037(7)
C15 0.0172(9) 0.0173(9) 0.0117(8) -0.0011(7) -0.0044(7) 0.0056(7)
C16 0.0166(9) 0.0139(8) 0.0126(8) 0.0005(7) 0.0001(7) 0.0028(7)
C17 0.0094(8) 0.0149(8) 0.0118(8) 0.0017(7) 0.0006(6) -0.0003(6)
C18 0.0108(8) 0.0126(8) 0.0123(8) 0.0026(7) 0.0022(6) -0.0001(6)
C19 0.0158(9) 0.0165(8) 0.0131(8) 0.0003(7) -0.0020(7) -0.0052(7)
C20 0.0144(9) 0.0199(9) 0.0156(9) 0.0043(7) -0.0044(7) -0.0020(7)
C21 0.0131(8) 0.0160(9) 0.0179(9) 0.0033(7) -0.0007(7) -0.0005(7)
C22 0.0205(10) 0.0227(10) 0.0265(11) 0.0054(8) -0.0050(8) 0.0062(8)
C23 0.0251(10) 0.0182(10) 0.0356(11) -0.0010(9) -0.0028(9) 0.0092(8)
C24 0.0242(10) 0.0185(9) 0.0247(10) -0.0049(8) 0.0013(8) 0.0033(8)
C25 0.0166(9) 0.0177(9) 0.0170(9) -0.0005(7) -0.0006(7) 0.0016(7)
C26 0.0114(8) 0.0139(8) 0.0146(8) 0.0017(7) 0.0006(7) 0.0001(7)
C27 0.0187(9) 0.0147(8) 0.0241(10) -0.0036(7) 0.0037(8) 0.0020(7)
C28 0.0189(10) 0.0244(10) 0.0295(11) -0.0125(9) 0.0048(8) -0.0009(8)
C29 0.0117(8) 0.0228(9) 0.0160(9) -0.0037(7) -0.0008(7) -0.0018(7)
C30 0.0129(9) 0.0367(12) 0.0275(11) 0.0017(9) 0.0023(8) -0.0048(8)
C31 0.0179(9) 0.0230(10) 0.0137(9) 0.0053(7) 0.0015(7) -0.0022(8)
C32 0.0284(11) 0.0222(10) 0.0311(12) 0.0110(9) 0.0101(9) 0.0017(9)
B1 0.0101(9) 0.0129(9) 0.0126(9) 0.0004(7) 0.0007(7) 0.0010(7)

loop_
_atom_type_symbol
_atom_type_description
_atom_type_scat_dispersion_real
_atom_type_scat_dispersion_imag
_atom_type_scat_source
C C 0.0033 0.0016 'International Tables Vol C Tables 4.2.6.8 and 6.1.1.4'
H H 0.0000 0.0000 'International Tables Vol C Tables 4.2.6.8 and 6.1.1.4'
B B 0.0013 0.0007 'International Tables Vol C Tables 4.2.6.8 and 6.1.1.4'
F F 0.0171 0.0103 'International Tables Vol C Tables 4.2.6.8 and 6.1.1.4'
O O 0.0106 0.0060 'International Tables Vol C Tables 4.2.6.8 and 6.1.1.4'
P P 0.1023 0.0942 'International Tables Vol C Tables 4.2.6.8 and 6.1.1.4'

loop_
_geom_angle_atom_site_label_1
_geom_angle_atom_site_label_2
_geom_angle_atom_site_label_3
_geom_angle
_geom_angle_site_symmetry_1
_geom_angle_site_symmetry_3
_geom_angle_publ_flag
O1 P1 C27 114.00(8) . . ?
O1 P1 C29 104.04(8) . . ?
O1 P1 C31 110.74(8) . . ?
C29 P1 C27 108.04(9) . . ?
C29 P1 C31 110.05(9) . . ?
C31 P1 C27 109.76(10) . . ?
B1 O1 P1 133.39(12) . . ?
C7 O2 B1 120.82(14) . . ?
C18 O3 B1 113.13(13) . . ?
C2 C1 C6 114.11(17) . . ?
C2 C1 B1 127.14(16) . . ?
C6 C1 B1 118.75(16) . . ?
F1 C2 C1 120.79(16) . . ?
F1 C2 C3 115.29(16) . . ?
C1 C2 C3 123.93(18) . . ?
F2 C3 C2 120.61(17) . . ?
F2 C3 C4 119.82(17) . . ?
C4 C3 C2 119.56(18) . . ?
F3 C4 C3 120.69(18) . . ?
F3 C4 C5 120.38(18) . . ?
C3 C4 C5 118.93(18) . . ?
F4 C5 C4 119.70(17) . . ?
F4 C5 C6 120.76(18) . . ?
C6 C5 C4 119.54(18) . . ?
F5 C6 C1 120.17(16) . . ?
F5 C6 C5 115.91(17) . . ?
C5 C6 C1 123.92(18) . . ?
O2 C7 C8 122.71(16) . . ?
O2 C7 C16 116.16(16) . . ?
C8 C7 C16 121.02(16) . . ?
C7 C8 C9 118.28(16) . . ?
C7 C8 C17 119.72(16) . . ?
C9 C8 C17 121.98(16) . . ?
C10 C9 C8 122.27(16) . . ?
C10 C9 C14 117.92(16) . . ?
C14 C9 C8 119.77(16) . . ?
C9 C10 H10 119.5 . . ?
C11 C10 C9 121.10(17) . . ?
C11 C10 H10 119.5 . . ?
C10 C11 H11 119.8 . . ?
C10 C11 C12 120.49(18) . . ?
C12 C11 H11 119.8 . . ?
C11 C12 H12 119.9 . . ?
C13 C12 C11 120.20(17) . . ?
C13 C12 H12 119.9 . . ?
C12 C13 H13 119.6 . . ?
C12 C13 C14 120.82(17) . . ?
C14 C13 H13 119.6 . . ?
C13 C14 C9 119.44(17) . . ?
C15 C14 C9 119.02(16) . . ?
C15 C14 C13 121.53(17) . . ?
C14 C15 H15 119.6 . . ?
C16 C15 C14 120.71(17) . . ?
C16 C15 H15 119.6 . . ?
C7 C16 H16 119.6 . . ?
C15 C16 C7 120.70(17) . . ?
C15 C16 H16 119.6 . . ?
C18 C17 C8 118.37(16) . . ?
C18 C17 C26 118.36(16) . . ?
C26 C17 C8 123.11(16) . . ?
O3 C18 C17 120.17(15) . . ?
O3 C18 C19 117.72(16) . . ?
C17 C18 C19 122.09(16) . . ?
C18 C19 H19 120.0 . . ?
C20 C19 C18 120.01(17) . . ?
C20 C19 H19 120.0 . . ?
C19 C20 H20 119.7 . . ?
C19 C20 C21 120.54(17) . . ?
C21 C20 H20 119.7 . . ?
C20 C21 C26 119.46(17) . . ?
C22 C21 C20 120.96(18) . . ?
C22 C21 C26 119.56(18) . . ?
C21 C22 H22 119.4 . . ?
C23 C22 C21 121.19(19) . . ?
C23 C22 H22 119.4 . . ?
C22 C23 H23 120.1 . . ?
C22 C23 C24 119.78(19) . . ?
C24 C23 H23 120.1 . . ?
C23 C24 H24 119.8 . . ?
C25 C24 C23 120.43(19) . . ?
C25 C24 H24 119.8 . . ?
C24 C25 H25 119.4 . . ?
C24 C25 C26 121.27(18) . . ?
C26 C25 H25 119.4 . . ?
C21 C26 C17 119.32(16) . . ?
C25 C26 C17 122.85(16) . . ?
C25 C26 C21 117.75(16) . . ?
P1 C27 H27A 108.0 . . ?
P1 C27 H27B 108.0 . . ?
H27A C27 H27B 107.3 . . ?
C28 C27 P1 117.12(14) . . ?
C28 C27 H27A 108.0 . . ?
C28 C27 H27B 108.0 . . ?
C27 C28 H28A 109.5 . . ?
C27 C28 H28B 109.5 . . ?
C27 C28 H28C 109.5 . . ?
H28A C28 H28B 109.5 . . ?
H28A C28 H28C 109.5 . . ?
H28B C28 H28C 109.5 . . ?
P1 C29 H29A 108.4 . . ?
P1 C29 H29B 108.4 . . ?
H29A C29 H29B 107.5 . . ?
C30 C29 P1 115.53(14) . . ?
C30 C29 H29A 108.4 . . ?
C30 C29 H29B 108.4 . . ?
C29 C30 H30A 109.5 . . ?
C29 C30 H30B 109.5 . . ?
C29 C30 H30C 109.5 . . ?
H30A C30 H30B 109.5 . . ?
H30A C30 H30C 109.5 . . ?
H30B C30 H30C 109.5 . . ?
P1 C31 H31A 109.2 . . ?
P1 C31 H31B 109.2 . . ?
H31A C31 H31B 107.9 . . ?
C32 C31 P1 112.03(14) . . ?
C32 C31 H31A 109.2 . . ?
C32 C31 H31B 109.2 . . ?
C31 C32 H32A 109.5 . . ?
C31 C32 H32B 109.5 . . ?
C31 C32 H32C 109.5 . . ?
H32A C32 H32B 109.5 . . ?
H32A C32 H32C 109.5 . . ?
H32B C32 H32C 109.5 . . ?
O1 B1 C1 105.55(14) . . ?
O2 B1 O1 104.97(14) . . ?
O2 B1 C1 115.48(15) . . ?
O3 B1 O1 109.09(15) . . ?
O3 B1 O2 113.95(15) . . ?
O3 B1 C1 107.32(14) . . ?

loop_
_geom_bond_atom_site_label_1
_geom_bond_atom_site_label_2
_geom_bond_distance
_geom_bond_site_symmetry_2
_geom_bond_publ_flag
P1 O1 1.5372(13) . ?
P1 C27 1.7967(19) . ?
P1 C29 1.7873(19) . ?
P1 C31 1.7949(19) . ?
F1 C2 1.353(2) . ?
F2 C3 1.346(2) . ?
F3 C4 1.337(2) . ?
F4 C5 1.345(2) . ?
F5 C6 1.345(2) . ?
O1 B1 1.525(2) . ?
O2 C7 1.363(2) . ?
O2 B1 1.469(2) . ?
O3 C18 1.368(2) . ?
O3 B1 1.446(2) . ?
C1 C2 1.381(3) . ?
C1 C6 1.391(3) . ?
C1 B1 1.647(3) . ?
C2 C3 1.388(3) . ?
C3 C4 1.375(3) . ?
C4 C5 1.381(3) . ?
C5 C6 1.380(3) . ?
C7 C8 1.388(2) . ?
C7 C16 1.415(2) . ?
C8 C9 1.435(2) . ?
C8 C17 1.492(2) . ?
C9 C10 1.423(3) . ?
C9 C14 1.429(2) . ?
C10 H10 0.9500 . ?
C10 C11 1.371(3) . ?
C11 H11 0.9500 . ?
C11 C12 1.407(3) . ?
C12 H12 0.9500 . ?
C12 C13 1.368(3) . ?
C13 H13 0.9500 . ?
C13 C14 1.416(3) . ?
C14 C15 1.414(3) . ?
C15 H15 0.9500 . ?
C15 C16 1.361(3) . ?
C16 H16 0.9500 . ?
C17 C18 1.381(2) . ?
C17 C26 1.437(2) . ?
C18 C19 1.413(2) . ?
C19 H19 0.9500 . ?
C19 C20 1.365(3) . ?
C20 H20 0.9500 . ?
C20 C21 1.421(3) . ?
C21 C22 1.416(3) . ?
C21 C26 1.428(3) . ?
C22 H22 0.9500 . ?
C22 C23 1.368(3) . ?
C23 H23 0.9500 . ?
C23 C24 1.412(3) . ?
C24 H24 0.9500 . ?
C24 C25 1.377(3) . ?
C25 H25 0.9500 . ?
C25 C26 1.422(3) . ?
C27 H27A 0.9900 . ?
C27 H27B 0.9900 . ?
C27 C28 1.526(3) . ?
C28 H28A 0.9800 . ?
C28 H28B 0.9800 . ?
C28 H28C 0.9800 . ?
C29 H29A 0.9900 . ?
C29 H29B 0.9900 . ?
C29 C30 1.528(3) . ?
C30 H30A 0.9800 . ?
C30 H30B 0.9800 . ?
C30 H30C 0.9800 . ?
C31 H31A 0.9900 . ?
C31 H31B 0.9900 . ?
C31 C32 1.530(3) . ?
C32 H32A 0.9800 . ?
C32 H32B 0.9800 . ?
C32 H32C 0.9800 . ?

loop_
_geom_torsion_atom_site_label_1
_geom_torsion_atom_site_label_2
_geom_torsion_atom_site_label_3
_geom_torsion_atom_site_label_4
_geom_torsion
_geom_torsion_site_symmetry_1
_geom_torsion_site_symmetry_2
_geom_torsion_site_symmetry_3
_geom_torsion_site_symmetry_4
_geom_torsion_publ_flag
P1 O1 B1 O2 5.1(2) . . . . ?
P1 O1 B1 O3 127.55(15) . . . . ?
P1 O1 B1 C1 -117.41(15) . . . . ?
F1 C2 C3 F2 0.3(3) . . . . ?
F1 C2 C3 C4 -179.56(18) . . . . ?
F2 C3 C4 F3 -0.8(3) . . . . ?
F2 C3 C4 C5 178.99(19) . . . . ?
F3 C4 C5 F4 0.5(3) . . . . ?
F3 C4 C5 C6 -179.80(19) . . . . ?
F4 C5 C6 F5 0.1(3) . . . . ?
F4 C5 C6 C1 -179.45(19) . . . . ?
O1 P1 C27 C28 90.00(16) . . . . ?
O1 P1 C29 C30 -169.21(15) . . . . ?
O1 P1 C31 C32 52.58(17) . . . . ?
O2 C7 C8 C9 175.59(15) . . . . ?
O2 C7 C8 C17 -2.7(2) . . . . ?
O2 C7 C16 C15 -178.69(16) . . . . ?
O3 C18 C19 C20 -174.56(16) . . . . ?
C1 C2 C3 F2 -179.49(17) . . . . ?
C1 C2 C3 C4 0.6(3) . . . . ?
C2 C1 C6 F5 179.15(16) . . . . ?
C2 C1 C6 C5 -1.3(3) . . . . ?
C2 C1 B1 O1 128.26(18) . . . . ?
C2 C1 B1 O2 12.8(3) . . . . ?
C2 C1 B1 O3 -115.48(19) . . . . ?
C2 C3 C4 F3 179.11(18) . . . . ?
C2 C3 C4 C5 -1.1(3) . . . . ?
C3 C4 C5 F4 -179.27(19) . . . . ?
C3 C4 C5 C6 0.5(3) . . . . ?
C4 C5 C6 F5 -179.59(19) . . . . ?
C4 C5 C6 C1 0.8(3) . . . . ?
C6 C1 C2 F1 -179.24(16) . . . . ?
C6 C1 C2 C3 0.5(3) . . . . ?
C6 C1 B1 O1 -50.7(2) . . . . ?
C6 C1 B1 O2 -166.19(16) . . . . ?
C6 C1 B1 O3 65.5(2) . . . . ?
C7 O2 B1 O1 142.64(15) . . . . ?
C7 O2 B1 O3 23.4(2) . . . . ?
C7 O2 B1 C1 -101.58(18) . . . . ?
C7 C8 C9 C10 -171.74(16) . . . . ?
C7 C8 C9 C14 6.1(2) . . . . ?
C7 C8 C17 C18 50.4(2) . . . . ?
C7 C8 C17 C26 -124.99(19) . . . . ?
C8 C7 C16 C15 5.0(3) . . . . ?
C8 C9 C10 C11 178.17(17) . . . . ?
C8 C9 C14 C13 -179.62(16) . . . . ?
C8 C9 C14 C15 -0.5(2) . . . . ?
C8 C17 C18 O3 -3.1(2) . . . . ?
C8 C17 C18 C19 178.75(16) . . . . ?
C8 C17 C26 C21 179.17(16) . . . . ?
C8 C17 C26 C25 2.5(3) . . . . ?
C9 C8 C17 C18 -127.89(18) . . . . ?
C9 C8 C17 C26 56.7(2) . . . . ?
C9 C10 C11 C12 0.7(3) . . . . ?
C9 C14 C15 C16 -3.0(3) . . . . ?
C10 C9 C14 C13 -1.7(2) . . . . ?
C10 C9 C14 C15 177.44(16) . . . . ?
C10 C11 C12 C13 -0.3(3) . . . . ?
C11 C12 C13 C14 -1.1(3) . . . . ?
C12 C13 C14 C9 2.1(3) . . . . ?
C12 C13 C14 C15 -176.98(18) . . . . ?
C13 C14 C15 C16 176.08(17) . . . . ?
C14 C9 C10 C11 0.3(3) . . . . ?
C14 C15 C16 C7 0.9(3) . . . . ?
C16 C7 C8 C9 -8.4(2) . . . . ?
C16 C7 C8 C17 173.27(16) . . . . ?
C17 C8 C9 C10 6.6(3) . . . . ?
C17 C8 C9 C14 -175.60(15) . . . . ?
C17 C18 C19 C20 3.7(3) . . . . ?
C18 O3 B1 O1 -57.31(19) . . . . ?
C18 O3 B1 O2 59.62(19) . . . . ?
C18 O3 B1 C1 -171.20(14) . . . . ?
C18 C17 C26 C21 3.8(2) . . . . ?
C18 C17 C26 C25 -172.84(17) . . . . ?
C18 C19 C20 C21 0.3(3) . . . . ?
C19 C20 C21 C22 176.22(18) . . . . ?
C19 C20 C21 C26 -2.0(3) . . . . ?
C20 C21 C22 C23 -177.3(2) . . . . ?
C20 C21 C26 C17 -0.1(3) . . . . ?
C20 C21 C26 C25 176.75(17) . . . . ?
C21 C22 C23 C24 0.1(3) . . . . ?
C22 C21 C26 C17 -178.33(17) . . . . ?
C22 C21 C26 C25 -1.5(3) . . . . ?
C22 C23 C24 C25 -0.7(3) . . . . ?
C23 C24 C25 C26 0.2(3) . . . . ?
C24 C25 C26 C17 177.65(18) . . . . ?
C24 C25 C26 C21 1.0(3) . . . . ?
C26 C17 C18 O3 172.51(15) . . . . ?
C26 C17 C18 C19 -5.7(3) . . . . ?
C26 C21 C22 C23 1.0(3) . . . . ?
C27 P1 O1 B1 -71.21(18) . . . . ?
C27 P1 C29 C30 69.30(18) . . . . ?
C27 P1 C31 C32 179.33(15) . . . . ?
C29 P1 O1 B1 171.35(16) . . . . ?
C29 P1 C27 C28 -154.89(15) . . . . ?
C29 P1 C31 C32 -61.90(17) . . . . ?
C31 P1 O1 B1 53.15(18) . . . . ?
C31 P1 C27 C28 -34.88(18) . . . . ?
C31 P1 C29 C30 -50.53(18) . . . . ?
B1 O2 C7 C8 -56.3(2) . . . . ?
B1 O2 C7 C16 127.52(17) . . . . ?
B1 O3 C18 C17 -72.8(2) . . . . ?
B1 O3 C18 C19 105.41(18) . . . . ?
B1 C1 C2 F1 1.7(3) . . . . ?
B1 C1 C2 C3 -178.51(17) . . . . ?
B1 C1 C6 F5 -1.7(3) . . . . ?
B1 C1 C6 C5 177.86(18) . . . . ?
